data_2209140
loop_
_publ_author_name
'Steyl, Gideon'

_publ_section_title
;
 <i>trans</i>-Dichlorobis(triphenylphosphine)palladium(II)
 dichloroethane solvate
;
_journal_issue 6
_journal_name_full 'Acta Crystallographica Section E'
_journal_page_first m1324
_journal_page_last m1325
_journal_paper_doi 10.1107/S1600536806017521
_journal_volume 62
_journal_year 2006
_chemical_formula_moiety 'C36 H30 Cl2 P2 Pd, C2 H4 Cl2'
_chemical_formula_sum 'C38 H34 Cl4 P2 Pd'
_chemical_formula_weight 800.81
_chemical_name_systematic
;
trans-Dichlorobis(triphenylphosphine)palladium(II) dichloroethane solvate
;
_space_group_IT_number 2
_symmetry_cell_setting triclinic
_symmetry_space_group_name_Hall '-P 1'
_symmetry_space_group_name_H-M 'P -1'
_atom_sites_solution_hydrogens geom
_atom_sites_solution_primary direct
_atom_sites_solution_secondary difmap
_audit_creation_method SHELXL-97
_cell_angle_alpha 110.177(5)
_cell_angle_beta 107.723(5)
_cell_angle_gamma 98.921(5)
_cell_formula_units_Z 1
_cell_length_a 9.208(5)
_cell_length_b 9.481(5)
_cell_length_c 11.599(5)
_cell_measurement_reflns_used 5514
_cell_measurement_temperature 100(2)
_cell_measurement_theta_max 28.35
_cell_measurement_theta_min 2.43
_cell_volume 866.2(8)
_computing_cell_refinement 'SAINT-Plus (Bruker, 2004)'
_computing_data_collection 'Apex2 (Bruker, 2005)'
_computing_data_reduction 'SAINT-Plus and XPREP (Bruker, 2004)'
_computing_molecular_graphics 'DIAMOND (Brandenburg & Putz, 2004)'
_computing_publication_material SHELXL97
_computing_structure_refinement 'SHELXL97 (Sheldrick, 1997)'
_computing_structure_solution 'SHELXS97 (Sheldrick, 1997)'
_diffrn_ambient_temperature 100(2)
_diffrn_detector_area_resol_mean 512
_diffrn_measured_fraction_theta_full 0.997
_diffrn_measured_fraction_theta_max 0.997
_diffrn_measurement_device_type 'Bruker SMART CCD area-detector'
_diffrn_measurement_method '\f and \w scans'
_diffrn_radiation_monochromator graphite
_diffrn_radiation_source 'fine-focus sealed tube'
_diffrn_radiation_type MoK\a
_diffrn_radiation_wavelength 0.71073
_diffrn_reflns_av_R_equivalents 0.0337
_diffrn_reflns_av_sigmaI/netI 0.0222
_diffrn_reflns_limit_h_max 11
_diffrn_reflns_limit_h_min -11
_diffrn_reflns_limit_k_max 12
_diffrn_reflns_limit_k_min -12
_diffrn_reflns_limit_l_max 14
_diffrn_reflns_limit_l_min -14
_diffrn_reflns_number 23018
_diffrn_reflns_theta_full 27.00
_diffrn_reflns_theta_max 27.00
_diffrn_reflns_theta_min 2.41
_diffrn_standards_number 0
_exptl_absorpt_coefficient_mu 0.964
_exptl_absorpt_correction_T_max 0.9050
_exptl_absorpt_correction_T_min 0.8465
_exptl_absorpt_correction_type multi-scan
_exptl_absorpt_process_details
;
(SADABS; Bruker, 1998)
;
_exptl_crystal_colour yellow
_exptl_crystal_density_diffrn 1.535
_exptl_crystal_density_method 'not measured'
_exptl_crystal_description block
_exptl_crystal_F_000 406
_exptl_crystal_size_max 0.171
_exptl_crystal_size_mid 0.151
_exptl_crystal_size_min 0.097
_refine_diff_density_max 2.992
_refine_diff_density_min -1.406
_refine_ls_extinction_method none
_refine_ls_goodness_of_fit_ref 1.054
_refine_ls_hydrogen_treatment constr
_refine_ls_matrix_type full
_refine_ls_number_parameters 199
_refine_ls_number_reflns 3774
_refine_ls_number_restraints 0
_refine_ls_restrained_S_all 1.054
_refine_ls_R_factor_all 0.0422
_refine_ls_R_factor_gt 0.0390
_refine_ls_shift/su_max 0.000
_refine_ls_shift/su_mean 0.000
_refine_ls_structure_factor_coef Fsqd
_refine_ls_weighting_details 'calc w=1/[\s^2^(Fo^2^)+(0.0356P)^2^+3.9311P] where P=(Fo^2^+2Fc^2^)/3'
_refine_ls_weighting_scheme calc
_refine_ls_wR_factor_gt 0.0964
_refine_ls_wR_factor_ref 0.0985
_reflns_number_gt 3487
_reflns_number_total 3774
_reflns_threshold_expression I>2\s(I)
_cod_data_source_file cv2048.cif
_cod_data_source_block I
_cod_depositor_comments
;
The following automatic conversions were performed:
'_symmetry_cell_setting' value 'Triclinic' changed to 'triclinic'
according to '/home/saulius/struct/CIF-dictionaries/cif_core.dic'
dictionary named 'cif_core.dic' version 2.4.1 from
2010-06-29.

'_geom_bond_publ_flag' value 'Y' changed to 'y' according to
'/home/saulius/struct/CIF-dictionaries/cif_core.dic' dictionary named
'cif_core.dic' version 2.4.1 from 2010-06-29 (2
times).

'_geom_angle_publ_flag' value 'Y' changed to 'y' according to
'/home/saulius/struct/CIF-dictionaries/cif_core.dic' dictionary named
'cif_core.dic' version 2.4.1 from 2010-06-29.

'_geom_torsion_publ_flag'
value 'Y' changed to 'y' according to
'/home/saulius/struct/CIF-dictionaries/cif_core.dic' dictionary named
'cif_core.dic' version 2.4.1 from 2010-06-29 (3 times).

Automatic conversion script
Id: cif_fix_enum 1527 2010-12-29 10:47:43Z saulius 

The following automatic conversions were performed:

'_symmetry_cell_setting' value 'Triclinic' changed to 'triclinic'
according to /home/saulius/struct/CIF-dictionaries/cif_core.dic
dictionary named 'cif_core.dic' version 2.4.1 from
2010-06-29.

'_geom_bond_publ_flag' value 'Y' changed to 'y'
according to /home/saulius/struct/CIF-dictionaries/cif_core.dic
dictionary named 'cif_core.dic' version 2.4.1 from 2010-06-29 (2
times).

'_geom_angle_publ_flag' value 'Y' changed to 'y' according
to /home/saulius/struct/CIF-dictionaries/cif_core.dic dictionary
named 'cif_core.dic' version 2.4.1 from
2010-06-29.

'_geom_torsion_publ_flag' value 'Y' changed to 'y'
according to /home/saulius/struct/CIF-dictionaries/cif_core.dic
dictionary named 'cif_core.dic' version 2.4.1 from 2010-06-29 (3
times).

Automatic conversion script
Id: cif_fix_values 1715 2011-07-08 13:25:40Z adriana 
;
_cod_database_code 2209140
_cod_database_fobs_code 2209140

loop_
_symmetry_equiv_pos_as_xyz
'x, y, z'
'-x, -y, -z'

loop_
_atom_site_type_symbol
_atom_site_label
_atom_site_fract_x
_atom_site_fract_y
_atom_site_fract_z
_atom_site_U_iso_or_equiv
_atom_site_adp_type
_atom_site_calc_flag
_atom_site_refinement_flags
_atom_site_occupancy
Pd Pd 0.5000 0.5000 0.5000 0.01059(10) Uani d S 1
P P 0.50557(9) 0.51019(9) 0.70576(8) 0.01194(17) Uani d . 1
Cl Cl 0.28594(8) 0.27371(8) 0.39862(7) 0.01059(10) Uani d . 1
Cl Cl41 0.94849(12) 0.21404(12) 0.59622(9) 0.0304(2) Uani d . 1
C C32 0.7823(4) 0.5724(4) 0.9282(3) 0.0180(7) Uani d . 1
H H32 0.7607 0.4641 0.8996 0.022 Uiso calc R 1
C C36 0.7166(4) 0.7976(4) 0.9004(3) 0.0194(7) Uani d . 1
H H36 0.6505 0.8408 0.8534 0.023 Uiso calc R 1
C C25 0.5670(5) 0.0835(4) 0.6662(4) 0.0251(8) Uani d . 1
H H25 0.6296 0.0248 0.6346 0.030 Uiso calc R 1
C C14 0.0974(4) 0.6867(4) 0.7977(3) 0.0188(7) Uani d . 1
H H14 0.0119 0.7170 0.8144 0.023 Uiso calc R 1
C C26 0.5739(4) 0.2284(4) 0.6612(3) 0.0209(7) Uani d . 1
H H26 0.6400 0.2658 0.6249 0.025 Uiso calc R 1
C C31 0.6822(4) 0.6344(4) 0.8555(3) 0.0143(6) Uani d . 1
C C21 0.4820(4) 0.3184(4) 0.7106(3) 0.0142(6) Uani d . 1
C C34 0.9488(4) 0.8328(4) 1.0866(3) 0.0221(7) Uani d . 1
H H34 1.0377 0.8988 1.1630 0.026 Uiso calc R 1
C C11 0.3476(4) 0.5844(4) 0.7444(3) 0.0139(6) Uani d . 1
C C35 0.8491(4) 0.8953(4) 1.0149(4) 0.0226(7) Uani d . 1
H H35 0.8714 1.0036 1.0439 0.027 Uiso calc R 1
C C23 0.3755(4) 0.1148(4) 0.7676(4) 0.0240(7) Uani d . 1
H H23 0.3090 0.0764 0.8031 0.029 Uiso calc R 1
C C24 0.4672(5) 0.0261(4) 0.7182(4) 0.0261(8) Uani d . 1
H H24 0.4614 -0.0718 0.7200 0.031 Uiso calc R 1
C C13 0.1007(4) 0.6467(4) 0.6720(3) 0.0190(7) Uani d . 1
H H13 0.0193 0.6541 0.6055 0.023 Uiso calc R 1
C C15 0.2225(4) 0.6815(4) 0.8989(3) 0.0207(7) Uani d . 1
H H15 0.2226 0.7123 0.9842 0.025 Uiso calc R 1
C C12 0.2250(4) 0.5954(4) 0.6447(3) 0.0160(6) Uani d . 1
H H12 0.2263 0.5684 0.5601 0.019 Uiso calc R 1
C C16 0.3470(4) 0.6303(4) 0.8722(3) 0.0186(7) Uani d . 1
H H16 0.4302 0.6266 0.9398 0.022 Uiso calc R 1
C C33 0.9148(4) 0.6718(4) 1.0436(3) 0.0211(7) Uani d . 1
H H33 0.9806 0.6295 1.0918 0.025 Uiso calc R 1
C C22 0.3828(4) 0.2616(4) 0.7641(3) 0.0187(7) Uani d . 1
H H22 0.3216 0.3210 0.7974 0.022 Uiso calc R 1
C C41 0.9615(7) 0.0049(9) 0.5432(5) 0.073(2) Uani d . 1
H H41A 1.0226 -0.0124 0.6188 0.087 Uiso calc R 1
H H41B 0.8564 -0.0705 0.4987 0.087 Uiso calc R 1

loop_
_atom_site_aniso_label
_atom_site_aniso_U_11
_atom_site_aniso_U_22
_atom_site_aniso_U_33
_atom_site_aniso_U_12
_atom_site_aniso_U_13
_atom_site_aniso_U_23
Pd 0.01057(16) 0.01219(16) 0.01081(15) 0.00430(11) 0.00509(11) 0.00557(12)
P 0.0125(4) 0.0134(4) 0.0117(4) 0.0055(3) 0.0055(3) 0.0058(3)
Cl 0.01057(16) 0.01219(16) 0.01081(15) 0.00430(11) 0.00509(11) 0.00557(12)
Cl41 0.0341(5) 0.0332(5) 0.0262(5) 0.0114(4) 0.0130(4) 0.0132(4)
C32 0.0187(16) 0.0203(16) 0.0169(16) 0.0072(13) 0.0079(13) 0.0082(13)
C36 0.0214(17) 0.0188(16) 0.0196(16) 0.0073(13) 0.0077(14) 0.0093(13)
C25 0.032(2) 0.0214(18) 0.0219(17) 0.0157(15) 0.0074(15) 0.0078(14)
C14 0.0166(16) 0.0172(16) 0.0235(17) 0.0072(13) 0.0103(14) 0.0063(13)
C26 0.0231(17) 0.0213(17) 0.0202(17) 0.0093(14) 0.0088(14) 0.0091(14)
C31 0.0136(14) 0.0172(15) 0.0126(14) 0.0046(12) 0.0063(12) 0.0055(12)
C21 0.0165(15) 0.0141(15) 0.0106(14) 0.0061(12) 0.0028(12) 0.0050(12)
C34 0.0160(16) 0.0284(19) 0.0151(16) 0.0005(14) 0.0054(13) 0.0045(14)
C11 0.0140(15) 0.0133(14) 0.0162(15) 0.0058(12) 0.0079(12) 0.0056(12)
C35 0.0253(18) 0.0170(16) 0.0207(17) 0.0025(14) 0.0084(14) 0.0045(14)
C23 0.0228(18) 0.0253(18) 0.0233(18) 0.0018(14) 0.0044(14) 0.0158(15)
C24 0.030(2) 0.0167(17) 0.0235(18) 0.0058(14) -0.0014(15) 0.0102(14)
C13 0.0168(16) 0.0199(16) 0.0191(16) 0.0081(13) 0.0049(13) 0.0073(13)
C15 0.0250(18) 0.0255(18) 0.0172(16) 0.0113(14) 0.0129(14) 0.0094(14)
C12 0.0164(15) 0.0175(15) 0.0140(15) 0.0061(12) 0.0055(12) 0.0061(12)
C16 0.0202(16) 0.0224(17) 0.0159(15) 0.0103(13) 0.0076(13) 0.0089(13)
C33 0.0175(16) 0.0290(19) 0.0180(16) 0.0082(14) 0.0054(13) 0.0120(14)
C22 0.0172(16) 0.0208(17) 0.0171(16) 0.0050(13) 0.0043(13) 0.0087(13)
C41 0.039(3) 0.120(6) 0.043(3) -0.026(3) -0.003(2) 0.053(4)

loop_
_atom_type_symbol
_atom_type_description
_atom_type_scat_dispersion_real
_atom_type_scat_dispersion_imag
_atom_type_scat_source
C C 0.0033 0.0016 'International Tables Vol C Tables 4.2.6.8 and 6.1.1.4'
H H 0.0000 0.0000 'International Tables Vol C Tables 4.2.6.8 and 6.1.1.4'
P P 0.1023 0.0942 'International Tables Vol C Tables 4.2.6.8 and 6.1.1.4'
Cl Cl 0.1484 0.1585 'International Tables Vol C Tables 4.2.6.8 and 6.1.1.4'
Pd Pd -0.9988 1.0072 'International Tables Vol C Tables 4.2.6.8 and 6.1.1.4'

loop_
_geom_angle_atom_site_label_1
_geom_angle_atom_site_label_2
_geom_angle_atom_site_label_3
_geom_angle_site_symmetry_1
_geom_angle_site_symmetry_3
_geom_angle
_geom_angle_publ_flag
Cl Pd Cl 2_666 . 180.00(4) ?
Cl Pd P 2_666 2_666 88.03(3) ?
Cl Pd P . 2_666 91.97(3) ?
Cl Pd P 2_666 . 91.97(3) ?
Cl Pd P . . 88.03(3) y
P Pd P 2_666 . 180.0 ?
C11 P C21 . . 107.64(15) ?
C11 P C31 . . 102.66(15) ?
C21 P C31 . . 102.99(15) ?
C11 P Pd . . 111.14(11) ?
C21 P Pd . . 112.31(10) ?
C31 P Pd . . 119.08(11) ?
C31 C32 C33 . . 120.4(3) ?
C31 C32 H32 . . 119.8 ?
C33 C32 H32 . . 119.8 ?
C35 C36 C31 . . 120.2(3) ?
C35 C36 H36 . . 119.9 ?
C31 C36 H36 . . 119.9 ?
C24 C25 C26 . . 120.2(3) ?
C24 C25 H25 . . 119.9 ?
C26 C25 H25 . . 119.9 ?
C13 C14 C15 . . 119.8(3) ?
C13 C14 H14 . . 120.1 ?
C15 C14 H14 . . 120.1 ?
C25 C26 C21 . . 120.2(3) ?
C25 C26 H26 . . 119.9 ?
C21 C26 H26 . . 119.9 ?
C32 C31 C36 . . 118.9(3) ?
C32 C31 P . . 122.2(3) ?
C36 C31 P . . 118.8(2) ?
C22 C21 C26 . . 119.6(3) ?
C22 C21 P . . 123.4(3) ?
C26 C21 P . . 116.9(3) ?
C33 C34 C35 . . 119.5(3) ?
C33 C34 H34 . . 120.2 ?
C35 C34 H34 . . 120.2 ?
C16 C11 C12 . . 119.5(3) ?
C16 C11 P . . 121.0(2) ?
C12 C11 P . . 119.5(2) ?
C36 C35 C34 . . 120.6(3) ?
C36 C35 H35 . . 119.7 ?
C34 C35 H35 . . 119.7 ?
C24 C23 C22 . . 120.2(3) ?
C24 C23 H23 . . 119.9 ?
C22 C23 H23 . . 119.9 ?
C25 C24 C23 . . 120.0(3) ?
C25 C24 H24 . . 120.0 ?
C23 C24 H24 . . 120.0 ?
C14 C13 C12 . . 120.5(3) ?
C14 C13 H13 . . 119.8 ?
C12 C13 H13 . . 119.8 ?
C16 C15 C14 . . 119.9(3) ?
C16 C15 H15 . . 120.0 ?
C14 C15 H15 . . 120.0 ?
C13 C12 C11 . . 120.0(3) ?
C13 C12 H12 . . 120.0 ?
C11 C12 H12 . . 120.0 ?
C15 C16 C11 . . 120.3(3) ?
C15 C16 H16 . . 119.9 ?
C11 C16 H16 . . 119.9 ?
C34 C33 C32 . . 120.4(3) ?
C34 C33 H33 . . 119.8 ?
C32 C33 H33 . . 119.8 ?
C21 C22 C23 . . 119.7(3) ?
C21 C22 H22 . . 120.1 ?
C23 C22 H22 . . 120.1 ?
C41 C41 Cl41 2_756 . 102.5(6) ?
C41 C41 H41A 2_756 . 111.3 ?
Cl41 C41 H41A . . 111.3 ?
C41 C41 H41B 2_756 . 111.3 ?
Cl41 C41 H41B . . 111.3 ?
H41A C41 H41B . . 109.2 ?

loop_
_geom_bond_atom_site_label_1
_geom_bond_atom_site_label_2
_geom_bond_site_symmetry_2
_geom_bond_distance
_geom_bond_publ_flag
Pd Cl 2_666 2.3255(12) ?
Pd Cl . 2.3255(12) y
Pd P 2_666 2.3394(13) ?
Pd P . 2.3394(13) y
P C11 . 1.819(3) ?
P C21 . 1.819(3) ?
P C31 . 1.824(3) ?
Cl41 C41 . 1.898(8) ?
C32 C31 . 1.394(5) ?
C32 C33 . 1.396(5) ?
C32 H32 . 0.9300 ?
C36 C35 . 1.387(5) ?
C36 C31 . 1.399(5) ?
C36 H36 . 0.9300 ?
C25 C24 . 1.382(6) ?
C25 C26 . 1.388(5) ?
C25 H25 . 0.9300 ?
C14 C13 . 1.385(5) ?
C14 C15 . 1.394(5) ?
C14 H14 . 0.9300 ?
C26 C21 . 1.399(5) ?
C26 H26 . 0.9300 ?
C21 C22 . 1.390(5) ?
C34 C33 . 1.381(5) ?
C34 C35 . 1.389(5) ?
C34 H34 . 0.9300 ?
C11 C16 . 1.395(5) ?
C11 C12 . 1.396(4) ?
C35 H35 . 0.9300 ?
C23 C24 . 1.389(6) ?
C23 C22 . 1.398(5) ?
C23 H23 . 0.9300 ?
C24 H24 . 0.9300 ?
C13 C12 . 1.390(5) ?
C13 H13 . 0.9300 ?
C15 C16 . 1.390(5) ?
C15 H15 . 0.9300 ?
C12 H12 . 0.9300 ?
C16 H16 . 0.9300 ?
C33 H33 . 0.9300 ?
C22 H22 . 0.9300 ?
C41 C41 2_756 1.380(12) ?
C41 H41A . 0.9700 ?
C41 H41B . 0.9700 ?

loop_
_geom_torsion_atom_site_label_1
_geom_torsion_atom_site_label_2
_geom_torsion_atom_site_label_3
_geom_torsion_atom_site_label_4
_geom_torsion_site_symmetry_1
_geom_torsion
_geom_torsion_publ_flag
Cl Pd P C11 2_666 102.80(12) ?
Cl Pd P C11 . -77.20(12) y
Cl Pd P C21 2_666 -136.55(12) ?
Cl Pd P C21 . 43.45(12) y
Cl Pd P C31 2_666 -16.14(12) ?
Cl Pd P C31 . 163.86(12) y
C24 C25 C26 C21 . 1.0(5) ?
C33 C32 C31 C36 . -0.2(5) ?
C33 C32 C31 P . -178.9(3) ?
C35 C36 C31 C32 . 0.5(5) ?
C35 C36 C31 P . 179.3(3) ?
C11 P C31 C32 . 124.3(3) ?
C21 P C31 C32 . 12.6(3) ?
Pd P C31 C32 . -112.5(3) ?
C11 P C31 C36 . -54.4(3) ?
C21 P C31 C36 . -166.1(3) ?
Pd P C31 C36 . 68.8(3) ?
C25 C26 C21 C22 . -0.3(5) ?
C25 C26 C21 P . 177.5(3) ?
C11 P C21 C22 . -13.0(3) ?
C31 P C21 C22 . 95.0(3) ?
Pd P C21 C22 . -135.7(2) ?
C11 P C21 C26 . 169.2(3) ?
C31 P C21 C26 . -82.8(3) ?
Pd P C21 C26 . 46.5(3) ?
C21 P C11 C16 . 69.6(3) ?
C31 P C11 C16 . -38.6(3) ?
Pd P C11 C16 . -167.0(2) ?
C21 P C11 C12 . -110.2(3) ?
C31 P C11 C12 . 141.5(3) ?
Pd P C11 C12 . 13.1(3) ?
C31 C36 C35 C34 . -0.3(5) ?
C33 C34 C35 C36 . -0.3(5) ?
C26 C25 C24 C23 . -1.1(5) ?
C22 C23 C24 C25 . 0.5(5) ?
C15 C14 C13 C12 . 2.5(5) ?
C13 C14 C15 C16 . -2.5(5) ?
C14 C13 C12 C11 . -0.2(5) ?
C16 C11 C12 C13 . -2.2(5) ?
P C11 C12 C13 . 177.7(3) ?
C14 C15 C16 C11 . 0.2(5) ?
C12 C11 C16 C15 . 2.1(5) ?
P C11 C16 C15 . -177.7(3) ?
C35 C34 C33 C32 . 0.7(5) ?
C31 C32 C33 C34 . -0.4(5) ?
C26 C21 C22 C23 . -0.3(5) ?
P C21 C22 C23 . -178.0(3) ?
C24 C23 C22 C21 . 0.2(5) ?
